data_7708206
loop_
_publ_author_name
'Galimova, Milyausha F.'
'Zueva, Ekaterina M.'
'Dobrynin, Alexey B.'
'Kolesnikov, Ilya E.'
'Musin, Rustem R.'
'Musina, Elvira I.'
'Karasik, Andrey A.'

_publ_section_title
;
 Luminescent Cu<sub>4</sub>I<sub>4</sub>-cubane clusters based on
 <i>N</i>-methyl-5,10-dihydrophenarsazines.
;
_journal_name_full 'Dalton transactions (Cambridge, England : 2003)'
_journal_paper_doi 10.1039/d1dt02344f
_journal_year 2021
_chemical_formula_sum 'C152 H120 As8 Br8 Cu8 I8 N8'
_chemical_formula_weight 4820.71
_chemical_melting_point 535
_chemical_name_systematic tetra-(\m3-iodo)-tetrakis(10-(4-bromophenyl)-5,10-dihydro-5-methyl-phenarsazine)copper(I)
_space_group_crystal_system tetragonal
_space_group_IT_number 88
_space_group_name_Hall '-I 4ad'
_space_group_name_H-M_alt 'I 41/a :2'
_atom_sites_solution_hydrogens geom
_audit_creation_method SHELXL-2017/1
_audit_update_record
;
2021-07-08 deposited with the CCDC.	2021-08-30 downloaded from the CCDC.
;
_cell_angle_alpha 90
_cell_angle_beta 90
_cell_angle_gamma 90
_cell_formula_units_Z 2
_cell_length_a 25.383(2)
_cell_length_b 25.383(2)
_cell_length_c 12.2628(9)
_cell_measurement_reflns_used 4794
_cell_measurement_temperature 296(2)
_cell_measurement_theta_max 27.78
_cell_measurement_theta_min 2.44
_cell_volume 7900.9(11)
_computing_cell_refinement 'Bruker SAINT'
_computing_data_collection 'Bruker APEX2'
_computing_data_reduction 'Bruker SAINT'
_computing_structure_refinement 'SHELXL-2017/1 (Sheldrick, 2017)'
_computing_structure_solution 'SHELXT 2014/4 (Sheldrick, 2014)'
_diffrn_ambient_temperature 296(2)
_diffrn_measured_fraction_theta_full 0.984
_diffrn_measured_fraction_theta_max 0.978
_diffrn_measurement_device_type 'Bruker APEX-II CCD'
_diffrn_measurement_method '\f and \w scans'
_diffrn_radiation_type MoK\a
_diffrn_radiation_wavelength 0.71073
_diffrn_reflns_av_R_equivalents 0.1471
_diffrn_reflns_av_unetI/netI 0.0922
_diffrn_reflns_Laue_measured_fraction_full 0.984
_diffrn_reflns_Laue_measured_fraction_max 0.978
_diffrn_reflns_limit_h_max 31
_diffrn_reflns_limit_h_min -31
_diffrn_reflns_limit_k_max 31
_diffrn_reflns_limit_k_min -19
_diffrn_reflns_limit_l_max 12
_diffrn_reflns_limit_l_min -13
_diffrn_reflns_number 17373
_diffrn_reflns_point_group_measured_fraction_full 0.984
_diffrn_reflns_point_group_measured_fraction_max 0.978
_diffrn_reflns_theta_full 25.242
_diffrn_reflns_theta_max 25.997
_diffrn_reflns_theta_min 1.605
_exptl_absorpt_coefficient_mu 6.354
_exptl_absorpt_correction_type none
_exptl_crystal_colour colorless
_exptl_crystal_density_diffrn 2.026
_exptl_crystal_description prismatic
_exptl_crystal_F_000 4576
_exptl_crystal_preparation Luminescent
_exptl_crystal_size_max 0.10
_exptl_crystal_size_mid 0.08
_exptl_crystal_size_min 0.08
_refine_diff_density_max 1.041
_refine_diff_density_min -2.083
_refine_diff_density_rms 0.378
_refine_ls_extinction_method none
_refine_ls_goodness_of_fit_ref 0.995
_refine_ls_hydrogen_treatment constr
_refine_ls_matrix_type full
_refine_ls_number_parameters 218
_refine_ls_number_reflns 3805
_refine_ls_number_restraints 0
_refine_ls_restrained_S_all 0.995
_refine_ls_R_factor_all 0.0719
_refine_ls_R_factor_gt 0.0466
_refine_ls_shift/su_max 0.001
_refine_ls_shift/su_mean 0.000
_refine_ls_structure_factor_coef Fsqd
_refine_ls_weighting_details 'w=1/[\s^2^(Fo^2^)+(0.1000P)^2^-0.0494P] where P=(Fo^2^+2Fc^2^)/3'
_refine_ls_weighting_scheme calc
_refine_ls_wR_factor_gt 0.1356
_refine_ls_wR_factor_ref 0.1617
_reflns_Friedel_coverage 0.000
_reflns_number_gt 2851
_reflns_number_total 3805
_reflns_threshold_expression 'I > 2\s(I)'
_cod_data_source_file d1dt02344f2.cif
_cod_data_source_block Milya13_01_a
_cod_original_cell_volume 7900.9(14)
_cod_original_sg_symbol_H-M 'I 41/a'
_cod_database_code 7708206
_shelx_shelxl_version_number 2017/1
_shelx_space_group_comment
;
The symmetry employed for this shelxl refinement is uniquely defined
by the following loop, which should always be used as a source of
symmetry information in preference to the above space-group names.
They are only intended as comments.
;

loop_
_space_group_symop_operation_xyz
'x, y, z'
'-x+1/2, -y, z+1/2'
'-y+3/4, x+1/4, z+1/4'
'y+3/4, -x+3/4, z+3/4'
'x+1/2, y+1/2, z+1/2'
'-x+1, -y+1/2, z+1'
'-y+5/4, x+3/4, z+3/4'
'y+5/4, -x+5/4, z+5/4'
'-x, -y, -z'
'x-1/2, y, -z-1/2'
'y-3/4, -x-1/4, -z-1/4'
'-y-3/4, x-3/4, -z-3/4'
'-x+1/2, -y+1/2, -z+1/2'
'x, y+1/2, -z'
'y-1/4, -x+1/4, -z+1/4'
'-y-1/4, x-1/4, -z-1/4'

loop_
_atom_site_label
_atom_site_type_symbol
_atom_site_fract_x
_atom_site_fract_y
_atom_site_fract_z
_atom_site_U_iso_or_equiv
_atom_site_adp_type
_atom_site_occupancy
_atom_site_site_symmetry_order
_atom_site_calc_flag
_atom_site_refinement_flags_posn
_atom_site_refinement_flags_adp
_atom_site_refinement_flags_occupancy
_atom_site_disorder_assembly
_atom_site_disorder_group
I1 I -0.04935(2) 0.32416(2) 0.50059(5) 0.0183(2) Uani 1 1 d . . . . .
As1 As 0.10783(3) 0.32131(3) 0.43745(7) 0.0158(2) Uani 1 1 d . . . . .
Br16 Br 0.15458(4) 0.56744(4) 0.58254(9) 0.0336(3) Uani 1 1 d . . . . .
Cu1 Cu 0.04273(4) 0.27925(4) 0.54272(9) 0.0183(3) Uani 1 1 d . . . . .
N1 N 0.1983(3) 0.3459(3) 0.2759(6) 0.0235(17) Uani 1 1 d . . . . .
C13 C 0.1243(3) 0.3938(3) 0.4762(7) 0.0194(19) Uani 1 1 d . . . . .
C3 C 0.0492(3) 0.3397(3) 0.1189(7) 0.0210(19) Uani 1 1 d . . . . .
H3 H 0.016982 0.337779 0.083116 0.025 Uiso 1 1 calc R U . . .
C6 C 0.1483(3) 0.3443(3) 0.2231(7) 0.0166(18) Uani 1 1 d . . . . .
C12 C 0.1775(3) 0.2910(3) 0.4350(7) 0.0208(19) Uani 1 1 d . . . . .
C2 C 0.0533(3) 0.3290(3) 0.2295(8) 0.021(2) Uani 1 1 d . . . . .
H2 H 0.023271 0.319980 0.268744 0.025 Uiso 1 1 calc R U . . .
C16 C 0.1423(4) 0.4963(3) 0.5374(7) 0.0207(19) Uani 1 1 d . . . . .
C5 C 0.1434(3) 0.3552(3) 0.1144(8) 0.022(2) Uani 1 1 d . . . . .
H5 H 0.173316 0.363776 0.074228 0.027 Uiso 1 1 calc R U . . .
C17 C 0.0966(4) 0.4848(4) 0.4837(8) 0.026(2) Uani 1 1 d . . . . .
H17 H 0.072047 0.510909 0.467967 0.031 Uiso 1 1 calc R U . . .
C18 C 0.0878(4) 0.4326(3) 0.4533(7) 0.0222(19) Uani 1 1 d . . . . .
H18 H 0.056924 0.423761 0.416862 0.027 Uiso 1 1 calc R U . . .
C4 C 0.0951(4) 0.3536(3) 0.0629(8) 0.025(2) Uani 1 1 d . . . . .
H4 H 0.093055 0.361958 -0.010846 0.030 Uiso 1 1 calc R U . . .
C10 C 0.2434(4) 0.2353(4) 0.5172(8) 0.030(2) Uani 1 1 d . . . . .
H10 H 0.253633 0.210198 0.568203 0.035 Uiso 1 1 calc R U . . .
C1 C 0.1026(3) 0.3316(3) 0.2837(7) 0.0156(17) Uani 1 1 d . . . . .
C9 C 0.2792(3) 0.2554(4) 0.4425(8) 0.030(2) Uani 1 1 d . . . . .
H9 H 0.314106 0.244596 0.446996 0.035 Uiso 1 1 calc R U . . .
C7 C 0.2128(3) 0.3088(3) 0.3569(7) 0.0209(19) Uani 1 1 d . . . . .
C19 C 0.2393(3) 0.3755(4) 0.2208(9) 0.033(2) Uani 1 1 d . . . . .
H19A H 0.267493 0.382580 0.270906 0.049 Uiso 1 1 calc R U . . .
H19B H 0.225076 0.408197 0.194599 0.049 Uiso 1 1 calc R U . . .
H19C H 0.252486 0.355371 0.160425 0.049 Uiso 1 1 calc R U . . .
C11 C 0.1919(3) 0.2537(3) 0.5138(8) 0.026(2) Uani 1 1 d . . . . .
H11 H 0.167103 0.241327 0.563520 0.031 Uiso 1 1 calc R U . . .
C8 C 0.2653(3) 0.2905(4) 0.3621(8) 0.028(2) Uani 1 1 d . . . . .
H8 H 0.290117 0.301966 0.311683 0.033 Uiso 1 1 calc R U . . .
C15 C 0.1797(4) 0.4593(4) 0.5592(9) 0.034(3) Uani 1 1 d . . . . .
H15 H 0.211215 0.468842 0.592431 0.040 Uiso 1 1 calc R U . . .
C14 C 0.1704(4) 0.4074(4) 0.5317(9) 0.034(2) Uani 1 1 d . . . . .
H14 H 0.194743 0.381554 0.549994 0.041 Uiso 1 1 calc R U . . .

loop_
_atom_site_aniso_label
_atom_site_aniso_U_11
_atom_site_aniso_U_22
_atom_site_aniso_U_33
_atom_site_aniso_U_23
_atom_site_aniso_U_13
_atom_site_aniso_U_12
I1 0.0171(3) 0.0183(3) 0.0195(4) 0.0038(2) -0.0005(2) 0.0037(2)
As1 0.0131(4) 0.0167(4) 0.0176(5) 0.0015(3) 0.0014(3) -0.0009(3)
Br16 0.0459(6) 0.0215(5) 0.0334(7) -0.0103(4) -0.0057(5) 0.0008(4)
Cu1 0.0151(5) 0.0189(5) 0.0210(7) 0.0039(4) 0.0029(4) -0.0018(4)
N1 0.017(4) 0.033(4) 0.020(5) 0.005(3) 0.000(3) -0.006(3)
C13 0.019(4) 0.019(4) 0.020(5) 0.004(4) 0.006(4) 0.000(3)
C3 0.030(5) 0.013(4) 0.020(6) -0.004(4) -0.007(4) 0.004(3)
C6 0.019(4) 0.017(4) 0.014(5) 0.001(3) 0.002(3) -0.002(3)
C12 0.019(4) 0.023(4) 0.020(5) 0.001(4) 0.004(4) -0.001(3)
C2 0.017(4) 0.016(4) 0.030(6) -0.003(4) 0.004(4) -0.002(3)
C16 0.031(5) 0.016(4) 0.015(5) -0.003(4) 0.003(4) -0.001(3)
C5 0.020(4) 0.024(4) 0.023(6) 0.000(4) 0.005(4) -0.002(3)
C17 0.027(5) 0.023(5) 0.028(6) -0.005(4) -0.003(4) 0.005(4)
C18 0.025(5) 0.020(4) 0.021(5) -0.004(4) -0.003(4) -0.007(3)
C4 0.036(5) 0.020(4) 0.019(6) 0.003(4) -0.001(4) 0.002(4)
C10 0.024(5) 0.024(5) 0.041(7) 0.006(4) -0.003(4) 0.005(4)
C1 0.018(4) 0.015(4) 0.014(5) -0.001(3) 0.004(3) -0.002(3)
C9 0.016(4) 0.036(5) 0.036(7) -0.007(5) 0.003(4) 0.004(4)
C7 0.015(4) 0.028(5) 0.019(5) -0.009(4) 0.006(4) -0.003(3)
C19 0.019(5) 0.040(6) 0.040(7) 0.005(5) 0.005(4) -0.013(4)
C11 0.018(4) 0.024(5) 0.035(6) -0.003(4) 0.003(4) 0.003(3)
C8 0.014(4) 0.038(5) 0.032(6) -0.004(4) 0.000(4) 0.000(4)
C15 0.035(5) 0.025(5) 0.041(7) -0.001(4) -0.017(5) -0.007(4)
C14 0.032(5) 0.030(5) 0.039(7) -0.011(5) -0.017(5) 0.002(4)

loop_
_atom_type_symbol
_atom_type_description
_atom_type_scat_dispersion_real
_atom_type_scat_dispersion_imag
_atom_type_scat_source
C C 0.0033 0.0016 'International Tables Vol C Tables 4.2.6.8 and 6.1.1.4'
H H 0.0000 0.0000 'International Tables Vol C Tables 4.2.6.8 and 6.1.1.4'
N N 0.0061 0.0033 'International Tables Vol C Tables 4.2.6.8 and 6.1.1.4'
Cu Cu 0.3201 1.2651 'International Tables Vol C Tables 4.2.6.8 and 6.1.1.4'
As As 0.0499 2.0058 'International Tables Vol C Tables 4.2.6.8 and 6.1.1.4'
Br Br -0.2901 2.4595 'International Tables Vol C Tables 4.2.6.8 and 6.1.1.4'
I I -0.4742 1.8119 'International Tables Vol C Tables 4.2.6.8 and 6.1.1.4'

loop_
_geom_angle_atom_site_label_1
_geom_angle_atom_site_label_2
_geom_angle_atom_site_label_3
_geom_angle
_geom_angle_site_symmetry_1
_geom_angle_site_symmetry_3
_geom_angle_publ_flag
Cu1 I1 Cu1 59.07(4) . 6_454 ?
Cu1 I1 Cu1 61.60(4) . 12_667 ?
Cu1 I1 Cu1 61.24(4) 6_454 12_667 ?
C1 As1 C12 95.9(4) . . ?
C1 As1 C13 97.3(4) . . ?
C12 As1 C13 100.6(3) . . ?
C1 As1 Cu1 123.7(2) . . ?
C12 As1 Cu1 118.1(3) . . ?
C13 As1 Cu1 116.5(3) . . ?
As1 Cu1 Cu1 146.70(3) . 6_454 ?
As1 Cu1 I1 108.49(4) . . ?
Cu1 Cu1 I1 61.02(4) 6_454 . ?
As1 Cu1 I1 107.13(4) . 6_454 ?
Cu1 Cu1 I1 59.91(4) 6_454 6_454 ?
I1 Cu1 I1 116.03(4) . 6_454 ?
As1 Cu1 I1 102.78(4) . 15_556 ?
Cu1 Cu1 I1 110.48(2) 6_454 15_556 ?
I1 Cu1 I1 111.18(4) . 15_556 ?
I1 Cu1 I1 110.29(4) 6_454 15_556 ?
As1 Cu1 Cu1 144.54(6) . 12_667 ?
Cu1 Cu1 Cu1 61.38(2) 6_454 12_667 ?
I1 Cu1 Cu1 60.18(3) . 12_667 ?
I1 Cu1 Cu1 107.80(3) 6_454 12_667 ?
I1 Cu1 Cu1 58.92(4) 15_556 12_667 ?
As1 Cu1 Cu1 142.49(5) . 15_556 ?
Cu1 Cu1 Cu1 61.38(2) 6_454 15_556 ?
I1 Cu1 Cu1 108.64(3) . 15_556 ?
I1 Cu1 Cu1 59.84(3) 6_454 15_556 ?
I1 Cu1 Cu1 58.22(4) 15_556 15_556 ?
Cu1 Cu1 Cu1 57.24(5) 12_667 15_556 ?
C7 N1 C6 122.1(7) . . ?
C7 N1 C19 118.9(7) . . ?
C6 N1 C19 116.2(7) . . ?
C18 C13 C14 119.0(8) . . ?
C18 C13 As1 118.7(6) . . ?
C14 C13 As1 122.2(7) . . ?
C2 C3 C4 117.9(8) . . ?
C2 C3 H3 121.1 . . ?
C4 C3 H3 121.1 . . ?
C5 C6 C1 119.0(8) . . ?
C5 C6 N1 121.3(7) . . ?
C1 C6 N1 119.8(7) . . ?
C7 C12 C11 121.9(8) . . ?
C7 C12 As1 118.3(7) . . ?
C11 C12 As1 119.8(6) . . ?
C3 C2 C1 120.9(8) . . ?
C3 C2 H2 119.5 . . ?
C1 C2 H2 119.5 . . ?
C15 C16 C17 122.5(8) . . ?
C15 C16 Br16 118.8(7) . . ?
C17 C16 Br16 118.7(7) . . ?
C6 C5 C4 121.4(8) . . ?
C6 C5 H5 119.3 . . ?
C4 C5 H5 119.3 . . ?
C16 C17 C18 117.9(8) . . ?
C16 C17 H17 121.0 . . ?
C18 C17 H17 121.0 . . ?
C13 C18 C17 121.1(8) . . ?
C13 C18 H18 119.5 . . ?
C17 C18 H18 119.5 . . ?
C5 C4 C3 121.6(9) . . ?
C5 C4 H4 119.2 . . ?
C3 C4 H4 119.2 . . ?
C9 C10 C11 118.3(9) . . ?
C9 C10 H10 120.9 . . ?
C11 C10 H10 120.9 . . ?
C6 C1 C2 119.2(8) . . ?
C6 C1 As1 119.6(6) . . ?
C2 C1 As1 121.1(6) . . ?
C8 C9 C10 123.0(8) . . ?
C8 C9 H9 118.5 . . ?
C10 C9 H9 118.5 . . ?
C12 C7 C8 118.1(9) . . ?
C12 C7 N1 122.1(8) . . ?
C8 C7 N1 119.8(8) . . ?
N1 C19 H19A 109.5 . . ?
N1 C19 H19B 109.5 . . ?
H19A C19 H19B 109.5 . . ?
N1 C19 H19C 109.5 . . ?
H19A C19 H19C 109.5 . . ?
H19B C19 H19C 109.5 . . ?
C10 C11 C12 119.5(9) . . ?
C10 C11 H11 120.3 . . ?
C12 C11 H11 120.3 . . ?
C9 C8 C7 119.2(9) . . ?
C9 C8 H8 120.4 . . ?
C7 C8 H8 120.4 . . ?
C16 C15 C14 119.4(9) . . ?
C16 C15 H15 120.3 . . ?
C14 C15 H15 120.3 . . ?
C15 C14 C13 119.9(9) . . ?
C15 C14 H14 120.0 . . ?
C13 C14 H14 120.0 . . ?

loop_
_geom_bond_atom_site_label_1
_geom_bond_atom_site_label_2
_geom_bond_distance
_geom_bond_site_symmetry_2
_geom_bond_publ_flag
I1 Cu1 2.6512(11) . ?
I1 Cu1 2.6803(11) 6_454 ?
I1 Cu1 2.7058(12) 12_667 ?
As1 C1 1.908(9) . ?
As1 C12 1.929(8) . ?
As1 C13 1.946(8) . ?
As1 Cu1 2.3532(13) . ?
Br16 C16 1.913(8) . ?
Cu1 Cu1 2.628(2) 6_454 ?
Cu1 Cu1 2.7435(18) 12_667 ?
Cu1 Cu1 2.7435(18) 15_556 ?
N1 C7 1.417(11) . ?
N1 C6 1.424(10) . ?
N1 C19 1.452(11) . ?
C13 C18 1.379(12) . ?
C13 C14 1.397(12) . ?
C3 C2 1.388(13) . ?
C3 C4 1.397(12) . ?
C3 H3 0.9300 . ?
C6 C5 1.367(12) . ?
C6 C1 1.415(11) . ?
C12 C7 1.387(12) . ?
C12 C11 1.402(13) . ?
C2 C1 1.419(11) . ?
C2 H2 0.9300 . ?
C16 C15 1.362(13) . ?
C16 C17 1.367(12) . ?
C5 C4 1.380(12) . ?
C5 H5 0.9300 . ?
C17 C18 1.394(12) . ?
C17 H17 0.9300 . ?
C18 H18 0.9300 . ?
C4 H4 0.9300 . ?
C10 C9 1.386(13) . ?
C10 C11 1.389(12) . ?
C10 H10 0.9300 . ?
C9 C8 1.375(14) . ?
C9 H9 0.9300 . ?
C7 C8 1.412(12) . ?
C19 H19A 0.9600 . ?
C19 H19B 0.9600 . ?
C19 H19C 0.9600 . ?
C11 H11 0.9300 . ?
C8 H8 0.9300 . ?
C15 C14 1.379(13) . ?
C15 H15 0.9300 . ?
C14 H14 0.9300 . ?
